data_2235818
loop_
_publ_author_name
'Shoghpour, Samad'
'Keykha, Amir'
'Amiri Rudbari, Hadi'
'Rahimizadeh, Mohammad'
'Bakavoli, Mehdi'
'Pourayoubi, Mehrdad'
'Nicol\`o, Francesco'

_publ_section_title
;
 5-Amino-3-methyl-1,2-oxazole-4-carbonitrile
;
_journal_coeditor_code GK2513
_journal_issue 8
_journal_name_full 'Acta Crystallographica Section E'
_journal_page_first o2530
_journal_paper_doi 10.1107/S1600536812032667
_journal_volume 68
_journal_year 2012
_chemical_formula_iupac 'C5 H5 N3 O'
_chemical_formula_moiety 'C5 H5 N3 O'
_chemical_formula_sum 'C5 H5 N3 O'
_chemical_formula_weight 123.12
_chemical_name_systematic
;
5-Amino-3-methyl-1,2-oxazole-4-carbonitrile
;
_space_group_IT_number 14
_symmetry_cell_setting monoclinic
_symmetry_space_group_name_Hall '-P 2yn'
_symmetry_space_group_name_H-M 'P 1 21/n 1'
_atom_sites_solution_hydrogens geom
_atom_sites_solution_primary direct
_atom_sites_solution_secondary difmap
_audit_creation_method SHELXL97
_cell_angle_alpha 90.00
_cell_angle_beta 100.780(2)
_cell_angle_gamma 90.00
_cell_formula_units_Z 4
_cell_length_a 3.8779(2)
_cell_length_b 18.8518(11)
_cell_length_c 8.2015(4)
_cell_measurement_reflns_used 2187
_cell_measurement_temperature 296(2)
_cell_measurement_theta_max 26.17
_cell_measurement_theta_min 2.75
_cell_volume 588.99(5)
_computing_cell_refinement 'SAINT (Bruker, 2007)'
_computing_data_collection 'APEX2 (Bruker, 2007)'
_computing_data_reduction 'SAINT (Bruker, 2007)'
_computing_molecular_graphics 'XPW (Siemens, 1996)'
_computing_publication_material
;
SHELXTL (Sheldrick, 2008) and enCIFer (Allen <i>et al.</i>,
2004)
;
_computing_structure_refinement 'SHELXL97 (Sheldrick, 2008)'
_computing_structure_solution 'SHELXS97 (Sheldrick, 2008)'
_diffrn_ambient_temperature 296(2)
_diffrn_measured_fraction_theta_full 0.998
_diffrn_measured_fraction_theta_max 0.998
_diffrn_measurement_device_type 'Bruker APEXII CCD'
_diffrn_measurement_method '\f and \w'
_diffrn_radiation_monochromator graphite
_diffrn_radiation_source 'fine-focus sealed tube'
_diffrn_radiation_type MoK\a
_diffrn_radiation_wavelength 0.71073
_diffrn_reflns_av_R_equivalents 0.0200
_diffrn_reflns_av_sigmaI/netI 0.0172
_diffrn_reflns_limit_h_max 4
_diffrn_reflns_limit_h_min -4
_diffrn_reflns_limit_k_max 23
_diffrn_reflns_limit_k_min -24
_diffrn_reflns_limit_l_max 10
_diffrn_reflns_limit_l_min -10
_diffrn_reflns_number 5275
_diffrn_reflns_theta_full 27.00
_diffrn_reflns_theta_max 27.00
_diffrn_reflns_theta_min 3.33
_diffrn_standards_interval_count 0
_diffrn_standards_interval_time 0
_diffrn_standards_number 0
_exptl_absorpt_coefficient_mu 0.103
_exptl_absorpt_correction_T_max 0.745
_exptl_absorpt_correction_T_min 0.674
_exptl_absorpt_correction_type multi-scan
_exptl_absorpt_process_details '(SADABS; Bruker, 2008)'
_exptl_crystal_colour colourless
_exptl_crystal_density_diffrn 1.388
_exptl_crystal_density_method 'not measured'
_exptl_crystal_description irregular
_exptl_crystal_F_000 256
_exptl_crystal_size_max 0.56
_exptl_crystal_size_mid 0.26
_exptl_crystal_size_min 0.20
_refine_diff_density_max 0.188
_refine_diff_density_min -0.160
_refine_ls_extinction_method none
_refine_ls_goodness_of_fit_ref 1.065
_refine_ls_hydrogen_treatment mixed
_refine_ls_matrix_type full
_refine_ls_number_parameters 91
_refine_ls_number_reflns 1277
_refine_ls_number_restraints 0
_refine_ls_restrained_S_all 1.065
_refine_ls_R_factor_all 0.0430
_refine_ls_R_factor_gt 0.0353
_refine_ls_shift/su_max 0.001
_refine_ls_shift/su_mean 0.000
_refine_ls_structure_factor_coef Fsqd
_refine_ls_weighting_details 'calc w = 1/[\s^2^(Fo^2^)+(0.0631P)^2^+0.0596P] where P=(Fo^2^+2Fc^2^)/3'
_refine_ls_weighting_scheme calc
_refine_ls_wR_factor_gt 0.0992
_refine_ls_wR_factor_ref 0.1073
_reflns_number_gt 1072
_reflns_number_total 1277
_reflns_threshold_expression I>2\s(I)
_cod_data_source_file gk2513.cif
_cod_data_source_block I
_cod_original_sg_symbol_H-M 'P 21/n'
_cod_database_code 2235818
_cod_database_fobs_code 2235818

loop_
_symmetry_equiv_pos_as_xyz
'x, y, z'
'-x+1/2, y+1/2, -z+1/2'
'-x, -y, -z'
'x-1/2, -y-1/2, z-1/2'

loop_
_atom_site_type_symbol
_atom_site_label
_atom_site_fract_x
_atom_site_fract_y
_atom_site_fract_z
_atom_site_U_iso_or_equiv
_atom_site_adp_type
_atom_site_calc_flag
_atom_site_refinement_flags
_atom_site_occupancy
_atom_site_symmetry_multiplicity
O O1 0.8940(2) 0.77984(4) 0.37710(11) 0.0430(3) Uani d . 1 1
C C2 0.8212(3) 0.89315(6) 0.30725(13) 0.0343(3) Uani d . 1 1
N N1 0.9900(3) 0.78822(6) 0.21727(13) 0.0454(3) Uani d . 1 1
N N2 0.6888(4) 0.84546(6) 0.57048(14) 0.0463(3) Uani d . 1 1
N N3 0.6449(4) 1.02356(6) 0.30830(16) 0.0577(4) Uani d . 1 1
C C4 0.7269(3) 0.96534(6) 0.30883(14) 0.0384(3) Uani d . 1 1
C C3 0.9420(3) 0.85487(7) 0.17972(14) 0.0381(3) Uani d . 1 1
C C5 1.0051(4) 0.88260(8) 0.01801(16) 0.0518(4) Uani d . 1 1
H H5A 1.1058 0.8459 -0.0394 0.078 Uiso calc R 1 1
H H5B 1.1637 0.9221 0.0372 0.078 Uiso calc R 1 1
H H5C 0.7866 0.8977 -0.0482 0.078 Uiso calc R 1 1
C C1 0.7919(3) 0.84280(6) 0.42663(14) 0.0347(3) Uani d . 1 1
H H2A 0.647(4) 0.8074(10) 0.617(2) 0.063(5) Uiso d . 1 1
H H2B 0.610(4) 0.8842(10) 0.608(2) 0.061(5) Uiso d . 1 1

loop_
_atom_site_aniso_label
_atom_site_aniso_U_11
_atom_site_aniso_U_22
_atom_site_aniso_U_33
_atom_site_aniso_U_12
_atom_site_aniso_U_13
_atom_site_aniso_U_23
O1 0.0636(6) 0.0243(4) 0.0437(5) 0.0043(4) 0.0167(4) -0.0011(3)
C2 0.0426(6) 0.0264(6) 0.0346(6) 0.0016(4) 0.0092(5) -0.0006(4)
N1 0.0611(7) 0.0367(6) 0.0413(6) 0.0057(5) 0.0168(5) -0.0060(4)
N2 0.0752(8) 0.0257(6) 0.0434(6) 0.0018(5) 0.0256(6) 0.0023(4)
N3 0.0844(10) 0.0318(6) 0.0616(8) 0.0114(6) 0.0260(7) 0.0054(5)
C4 0.0504(7) 0.0306(7) 0.0367(6) 0.0018(5) 0.0145(5) 0.0021(4)
C3 0.0420(6) 0.0358(6) 0.0369(6) 0.0029(5) 0.0083(5) -0.0038(5)
C5 0.0622(8) 0.0581(9) 0.0384(7) 0.0072(7) 0.0180(6) 0.0027(6)
C1 0.0440(6) 0.0237(6) 0.0369(6) -0.0003(4) 0.0090(5) -0.0026(4)

loop_
_atom_type_symbol
_atom_type_description
_atom_type_scat_dispersion_real
_atom_type_scat_dispersion_imag
_atom_type_scat_source
C C 0.0033 0.0016 'International Tables Vol C Tables 4.2.6.8 and 6.1.1.4'
H H 0.0000 0.0000 'International Tables Vol C Tables 4.2.6.8 and 6.1.1.4'
N N 0.0061 0.0033 'International Tables Vol C Tables 4.2.6.8 and 6.1.1.4'
O O 0.0106 0.0060 'International Tables Vol C Tables 4.2.6.8 and 6.1.1.4'

loop_
_geom_angle_atom_site_label_1
_geom_angle_atom_site_label_2
_geom_angle_atom_site_label_3
_geom_angle
C1 O1 N1 108.74(8)
C1 C2 C4 126.86(10)
C1 C2 C3 104.75(10)
C4 C2 C3 128.25(11)
C3 N1 O1 105.83(9)
C1 N2 H2A 119.3(12)
C1 N2 H2B 122.4(11)
H2A N2 H2B 116.3(16)
N3 C4 C2 178.79(15)
N1 C3 C2 111.67(11)
N1 C3 C5 120.74(11)
C2 C3 C5 127.57(12)
C3 C5 H5A 109.5
C3 C5 H5B 109.5
H5A C5 H5B 109.5
C3 C5 H5C 109.5
H5A C5 H5C 109.5
H5B C5 H5C 109.5
N2 C1 O1 117.57(10)
N2 C1 C2 133.44(11)
O1 C1 C2 109.00(10)

loop_
_geom_bond_atom_site_label_1
_geom_bond_atom_site_label_2
_geom_bond_distance
O1 C1 1.3383(13)
O1 N1 1.4367(13)
C2 C1 1.3836(16)
C2 C4 1.4098(16)
C2 C3 1.4204(16)
N1 C3 1.2988(16)
N2 C1 1.3154(16)
N2 H2A 0.842(19)
N2 H2B 0.870(18)
N3 C4 1.1424(16)
C3 C5 1.4877(17)
C5 H5A 0.9600
C5 H5B 0.9600
C5 H5C 0.9600

loop_
_geom_hbond_atom_site_label_D
_geom_hbond_atom_site_label_H
_geom_hbond_atom_site_label_A
_geom_hbond_site_symmetry_A
_geom_hbond_distance_DH
_geom_hbond_distance_HA
_geom_hbond_distance_DA
_geom_hbond_angle_DHA
N2 H2A N1 4_576 0.842(19) 2.118(19) 2.9567(16) 174.2(16)
N2 H2B N3 3_676 0.870(18) 2.174(18) 3.0402(17) 173.8(15)

loop_
_geom_torsion_atom_site_label_1
_geom_torsion_atom_site_label_2
_geom_torsion_atom_site_label_3
_geom_torsion_atom_site_label_4
_geom_torsion
C1 O1 N1 C3 0.14(14)
O1 N1 C3 C2 0.70(14)
O1 N1 C3 C5 -178.01(10)
C1 C2 C3 N1 -1.26(14)
C4 C2 C3 N1 -177.17(12)
C1 C2 C3 C5 177.35(12)
C4 C2 C3 C5 1.4(2)
N1 O1 C1 N2 179.10(11)
N1 O1 C1 C2 -0.94(13)
C4 C2 C1 N2 -2.8(2)
C3 C2 C1 N2 -178.75(15)
C4 C2 C1 O1 177.29(12)
C3 C2 C1 O1 1.31(13)

loop_
_cod_related_entry_id
_cod_related_entry_database
_cod_related_entry_code
1 ChemSpider 270174
